data_4344131
loop_
_publ_author_name
'Penner, G.H.'
'Ruscitti, B.'
'Reynolds, J.'
'Swainson, I.'

_publ_section_title
;
 Structure and dynamics of N D3 B F3 in the solid and gas phases: a
 combined NMR, neutron diffraction and ab initio study
;
_journal_name_full 'Inorganic Chemistry'
_journal_page_first 7064
_journal_page_last 7071
_journal_volume 41
_journal_year 2002
_chemical_formula_sum 'B D3 F3 N'
_chemical_name_systematic '(N D3) (B F3)'
_space_group_IT_number 61
_symmetry_space_group_name_Hall '-P 2ac 2ab'
_symmetry_space_group_name_H-M 'P b c a'
_cell_angle_alpha 90
_cell_angle_beta 90
_cell_angle_gamma 90
_cell_formula_units_Z 8
_cell_length_a 7.979
_cell_length_b 7.925
_cell_length_c 9.1956
_cell_volume 581.471
_citation_journal_id_ASTM INOCAJ
_cod_data_source_file Penner_INOCAJ_2002_308.cif
_cod_data_source_block D3B1F3N1
_cod_original_cell_volume 581.4706
_cod_original_formula_sum 'D3 B1 F3 N1'
_cod_database_code 4344131

loop_
_symmetry_equiv_pos_as_xyz
x,y,z
-x+1/2,-y,z+1/2
x+1/2,-y+1/2,-z
-x,y+1/2,-z+1/2
-x,-y,-z
x-1/2,y,-z-1/2
-x-1/2,y-1/2,z
x,-y-1/2,z-1/2

loop_
_atom_site_label
_atom_site_type_symbol
_atom_site_fract_x
_atom_site_fract_y
_atom_site_fract_z
_atom_site_occupancy
_atom_site_U_iso_or_equiv
F3 F-1 0.1895 0.1662 0.3089 1 0.0
B1 B+3 0.1608 0.1062 0.1686 1 0.0
D1 D+1 0.1016 0.3537 0.0932 1 0.0
D2 D+1 -0.0665 0.2477 0.1387 1 0.0
D3 D+1 0.0265 0.2067 -0.0123 1 0.0
N1 N-3 0.0466 0.2369 0.0908 1 0.0
F1 F-1 0.0748 -0.0477 0.174 1 0.0
F2 F-1 0.3091 0.0886 0.09 1 0.0
